data_7044192
loop_
_publ_author_name
'Delle Chiaie, Kayla R.'
'Biernesser, Ashley B.'
'Ortu\~no, Manuel Angel'
'Dereli, B\"usra'
'Iovan, Diana Alexandra'
'Wilding, Matthew J. T.'
'Li, Bo'
'Cramer, Christopher J.'
'Byers, Jeffery Allen'

_publ_section_title
;
 The Role of Ligand Redox Non-Innocence in Ring-Opening Polymerization
 Reactions Catalysed by Bis(imino)pyridine Iron Alkoxide Complexes
;
_journal_name_full 'Dalton Trans.'
_journal_paper_doi 10.1039/C7DT03067C
_journal_year 2017
_chemical_formula_moiety 'C30 H38 Fe N3 O'
_chemical_formula_sum 'C30 H38 Fe N3 O'
_chemical_formula_weight 512.48
_chemical_name_common Fe(PDI)(neopentoxide)
_chemical_name_systematic '2,6-dimethylphenyl bis(imino)pyridine iron (mono)alkoxide'
_chemical_properties_physical ', Air-sensitive,Moisture-sensitive'
_space_group_crystal_system triclinic
_space_group_IT_number 2
_space_group_name_Hall '-P 1'
_space_group_name_H-M_alt 'P -1'
_symmetry_space_group_name_Hall '-P 1'
_symmetry_space_group_name_H-M 'P -1'
_atom_sites_solution_hydrogens geom
_atom_sites_solution_primary direct
_atom_sites_solution_secondary difmap
_audit_creation_method SHELXL-2014/7
_audit_update_record
;
2017-06-20 deposited with the CCDC.
2017-09-12 downloaded from the CCDC.
;
_cell_angle_alpha 80.409(4)
_cell_angle_beta 89.607(4)
_cell_angle_gamma 89.916(4)
_cell_formula_units_Z 4
_cell_length_a 9.6160(6)
_cell_length_b 15.1762(8)
_cell_length_c 18.9657(11)
_cell_measurement_reflns_used 9891
_cell_measurement_temperature 100(2)
_cell_measurement_theta_max 66.81
_cell_measurement_theta_min 3.46
_cell_volume 2729.0(3)
_computing_cell_refinement 'SAINT (Bruker, 2014)'
_computing_data_collection 'APEX2 (Bruker, 2014)'
_computing_data_reduction 'SAINT (Bruker, 2014)'
_computing_molecular_graphics 'Bruker SHELXTL'
_computing_publication_material 'Bruker SHELXTL'
_computing_structure_refinement 'SHELXL-2014 (Sheldrick, 2014)'
_computing_structure_solution 'SHELXL-2014 (Sheldrick, 2014)'
_diffrn_ambient_temperature 100(2)
_diffrn_measured_fraction_theta_full 0.984
_diffrn_measured_fraction_theta_max 0.970
_diffrn_measurement_device_type 'Bruker Kappa DUO CCD diffractometer'
_diffrn_measurement_method '\f and \w scans'
_diffrn_radiation_monochromator mirrors
_diffrn_radiation_type CuK\a
_diffrn_radiation_wavelength 1.54178
_diffrn_reflns_av_R_equivalents 0.0732
_diffrn_reflns_av_unetI/netI 0.0819
_diffrn_reflns_Laue_measured_fraction_full 0.984
_diffrn_reflns_Laue_measured_fraction_max 0.970
_diffrn_reflns_limit_h_max 11
_diffrn_reflns_limit_h_min -11
_diffrn_reflns_limit_k_max 18
_diffrn_reflns_limit_k_min -18
_diffrn_reflns_limit_l_max 22
_diffrn_reflns_limit_l_min -21
_diffrn_reflns_number 31006
_diffrn_reflns_point_group_measured_fraction_full 0.984
_diffrn_reflns_point_group_measured_fraction_max 0.970
_diffrn_reflns_theta_full 67.679
_diffrn_reflns_theta_max 67.771
_diffrn_reflns_theta_min 2.363
_diffrn_source 'microfocus sealed tube'
_diffrn_source_type 'Incoatec I\uS'
_exptl_absorpt_coefficient_mu 4.624
_exptl_absorpt_correction_T_max 0.7528
_exptl_absorpt_correction_T_min 0.4940
_exptl_absorpt_correction_type multi-scan
_exptl_absorpt_process_details
;
Sheldrick, G.M. (2013). SADABS. Bruker AXS Inc. Madison, WI USA.
;
_exptl_crystal_colour red
_exptl_crystal_density_diffrn 1.247
_exptl_crystal_density_meas ?
_exptl_crystal_density_method none
_exptl_crystal_description block
_exptl_crystal_F_000 1092
_exptl_crystal_size_max 0.200
_exptl_crystal_size_mid 0.080
_exptl_crystal_size_min 0.070
_refine_diff_density_max 2.156
_refine_diff_density_min -1.485
_refine_diff_density_rms 0.113
_refine_ls_extinction_method none
_refine_ls_goodness_of_fit_ref 1.230
_refine_ls_hydrogen_treatment constr
_refine_ls_matrix_type full
_refine_ls_number_parameters 650
_refine_ls_number_reflns 9543
_refine_ls_number_restraints 0
_refine_ls_restrained_S_all 1.230
_refine_ls_R_factor_all 0.1365
_refine_ls_R_factor_gt 0.1087
_refine_ls_shift/su_max 0.000
_refine_ls_shift/su_mean 0.000
_refine_ls_structure_factor_coef Fsqd
_refine_ls_weighting_details 'w=1/[\s^2^(Fo^2^)+(0.2000P)^2^] where P=(Fo^2^+2Fc^2^)/3'
_refine_ls_weighting_scheme calc
_refine_ls_wR_factor_gt 0.2768
_refine_ls_wR_factor_ref 0.3238
_reflns_Friedel_coverage 0.000
_reflns_number_gt 7035
_reflns_number_total 9543
_reflns_threshold_expression 'I > 2\s(I)'
_cod_data_source_file c7dt03067c3.cif
_cod_data_source_block C30H38FeN3O
_cod_depositor_comments
;
The following automatic conversions were performed:

'_exptl_crystal_density_meas' value 'not measured' was changed to '?'
- the value is perceived as not measured.

Automatic conversion script
Id: cif_fix_values 4973 2017-02-22 13:04:09Z antanas 
;
_cod_database_code 7044192
_shelx_shelxl_version_number 2014/7
_shelx_space_group_comment
;
The symmetry employed for this shelxl refinement is uniquely defined
by the following loop, which should always be used as a source of
symmetry information in preference to the above space-group names.
They are only intended as comments.
;
_shelx_estimated_absorpt_t_min 0.458
_shelx_estimated_absorpt_t_max 0.738

loop_
_space_group_symop_operation_xyz
'x, y, z'
'-x, -y, -z'

loop_
_atom_site_label
_atom_site_type_symbol
_atom_site_fract_x
_atom_site_fract_y
_atom_site_fract_z
_atom_site_U_iso_or_equiv
_atom_site_adp_type
_atom_site_occupancy
_atom_site_site_symmetry_order
_atom_site_calc_flag
_atom_site_refinement_flags_posn
_atom_site_refinement_flags_adp
Fe1 Fe 1.03886(16) 0.25670(8) 0.27692(7) 0.0350(4) Uani 1 1 d . .
O1 O 0.9995(7) 0.1447(3) 0.3269(3) 0.0411(15) Uani 1 1 d . .
N1 N 1.1756(9) 0.3216(4) 0.3408(4) 0.0372(17) Uani 1 1 d . .
N2 N 1.1200(9) 0.3582(4) 0.2091(4) 0.0391(17) Uani 1 1 d . .
N3 N 0.9004(9) 0.2744(4) 0.1873(4) 0.0376(17) Uani 1 1 d . .
C1 C 1.2057(10) 0.2850(5) 0.4134(4) 0.0348(19) Uani 1 1 d . .
C2 C 1.1416(10) 0.3206(5) 0.4688(5) 0.040(2) Uani 1 1 d . .
C3 C 1.1630(12) 0.2812(6) 0.5393(5) 0.045(2) Uani 1 1 d . .
H3 H 1.1169 0.3034 0.5772 0.053 Uiso 1 1 calc R U
C4 C 1.2536(11) 0.2085(6) 0.5537(5) 0.043(2) Uani 1 1 d . .
H4 H 1.2710 0.1823 0.6019 0.052 Uiso 1 1 calc R U
C5 C 1.3177(11) 0.1744(6) 0.4996(5) 0.047(2) Uani 1 1 d . .
H5 H 1.3790 0.1250 0.5106 0.057 Uiso 1 1 calc R U
C6 C 1.2942(11) 0.2114(5) 0.4283(5) 0.042(2) Uani 1 1 d . .
C7 C 1.0420(12) 0.3984(6) 0.4528(5) 0.047(2) Uani 1 1 d . .
H7A H 1.0946 0.4535 0.4371 0.071 Uiso 1 1 calc R U
H7B H 0.9887 0.4040 0.4961 0.071 Uiso 1 1 calc R U
H7C H 0.9782 0.3883 0.4149 0.071 Uiso 1 1 calc R U
C8 C 1.3610(11) 0.1708(7) 0.3677(6) 0.052(2) Uani 1 1 d . .
H8A H 1.4240 0.2144 0.3402 0.077 Uiso 1 1 calc R U
H8B H 1.2883 0.1547 0.3362 0.077 Uiso 1 1 calc R U
H8C H 1.4135 0.1172 0.3879 0.077 Uiso 1 1 calc R U
C9 C 1.3689(12) 0.4262(7) 0.3395(6) 0.051(2) Uani 1 1 d . .
H9A H 1.3352 0.4460 0.3831 0.076 Uiso 1 1 calc R U
H9B H 1.4047 0.4777 0.3062 0.076 Uiso 1 1 calc R U
H9C H 1.4434 0.3823 0.3515 0.076 Uiso 1 1 calc R U
C10 C 1.2535(11) 0.3851(6) 0.3057(5) 0.041(2) Uani 1 1 d . .
C11 C 1.2165(10) 0.4132(5) 0.2331(5) 0.038(2) Uani 1 1 d . .
C12 C 1.2680(11) 0.4889(5) 0.1865(5) 0.042(2) Uani 1 1 d . .
H12 H 1.3368 0.5258 0.2024 0.051 Uiso 1 1 calc R U
C13 C 1.2174(11) 0.5086(5) 0.1178(5) 0.042(2) Uani 1 1 d . .
H13 H 1.2519 0.5591 0.0862 0.050 Uiso 1 1 calc R U
C14 C 1.1170(10) 0.4554(6) 0.0950(5) 0.040(2) Uani 1 1 d . .
H14 H 1.0832 0.4681 0.0474 0.047 Uiso 1 1 calc R U
C15 C 1.0653(10) 0.3821(5) 0.1430(4) 0.0341(19) Uani 1 1 d . .
C16 C 0.9477(10) 0.3269(5) 0.1292(4) 0.0349(19) Uani 1 1 d . .
C17 C 0.8856(11) 0.3356(6) 0.0577(5) 0.043(2) Uani 1 1 d . .
H17A H 0.8343 0.2809 0.0536 0.064 Uiso 1 1 calc R U
H17B H 0.9593 0.3450 0.0213 0.064 Uiso 1 1 calc R U
H17C H 0.8218 0.3866 0.0505 0.064 Uiso 1 1 calc R U
C18 C 0.7759(10) 0.2228(6) 0.1838(4) 0.040(2) Uani 1 1 d . .
C19 C 0.6470(11) 0.2618(7) 0.1927(5) 0.048(2) Uani 1 1 d . .
C20 C 0.5300(12) 0.2100(8) 0.1940(5) 0.055(3) Uani 1 1 d . .
H20 H 0.4413 0.2345 0.2017 0.065 Uiso 1 1 calc R U
C21 C 0.5419(13) 0.1200(7) 0.1840(5) 0.052(3) Uani 1 1 d . .
H21 H 0.4604 0.0848 0.1835 0.063 Uiso 1 1 calc R U
C22 C 0.6677(14) 0.0834(7) 0.1753(5) 0.057(3) Uani 1 1 d . .
H22 H 0.6734 0.0224 0.1698 0.068 Uiso 1 1 calc R U
C23 C 0.7896(12) 0.1336(6) 0.1743(5) 0.044(2) Uani 1 1 d . .
C24 C 0.6372(11) 0.3565(7) 0.2034(6) 0.052(2) Uani 1 1 d . .
H24A H 0.6986 0.3660 0.2424 0.078 Uiso 1 1 calc R U
H24B H 0.5411 0.3699 0.2154 0.078 Uiso 1 1 calc R U
H24C H 0.6654 0.3959 0.1593 0.078 Uiso 1 1 calc R U
C25 C 0.9282(13) 0.0931(6) 0.1639(6) 0.053(3) Uani 1 1 d . .
H25A H 0.9687 0.1216 0.1183 0.079 Uiso 1 1 calc R U
H25B H 0.9170 0.0289 0.1637 0.079 Uiso 1 1 calc R U
H25C H 0.9899 0.1019 0.2031 0.079 Uiso 1 1 calc R U
C26 C 0.9658(12) 0.1147(6) 0.3995(5) 0.046(2) Uani 1 1 d . .
H26A H 1.0169 0.1515 0.4291 0.055 Uiso 1 1 calc R U
H26B H 0.9982 0.0522 0.4129 0.055 Uiso 1 1 calc R U
C27 C 0.8109(11) 0.1184(6) 0.4168(5) 0.041(2) Uani 1 1 d . .
C28 C 0.7559(13) 0.2137(7) 0.3989(6) 0.056(3) Uani 1 1 d . .
H28A H 0.7796 0.2384 0.3492 0.083 Uiso 1 1 calc R U
H28B H 0.7981 0.2504 0.4308 0.083 Uiso 1 1 calc R U
H28C H 0.6547 0.2134 0.4051 0.083 Uiso 1 1 calc R U
C29 C 0.7311(12) 0.0590(6) 0.3754(5) 0.048(2) Uani 1 1 d . .
H29A H 0.7417 0.0811 0.3241 0.072 Uiso 1 1 calc R U
H29B H 0.6325 0.0594 0.3887 0.072 Uiso 1 1 calc R U
H29C H 0.7672 -0.0021 0.3866 0.072 Uiso 1 1 calc R U
C30 C 0.7908(14) 0.0847(7) 0.4978(5) 0.058(3) Uani 1 1 d . .
H30A H 0.6940 0.0939 0.5113 0.087 Uiso 1 1 calc R U
H30B H 0.8525 0.1179 0.5249 0.087 Uiso 1 1 calc R U
H30C H 0.8133 0.0209 0.5086 0.087 Uiso 1 1 calc R U
Fe2 Fe 0.48198(17) 0.70309(9) 0.21410(8) 0.0403(4) Uani 1 1 d . .
O2 O 0.3506(9) 0.7130(5) 0.1453(4) 0.0547(19) Uani 1 1 d . .
N4 N 0.3922(8) 0.7341(4) 0.3110(4) 0.0335(15) Uani 1 1 d . .
N5 N 0.5852(9) 0.6264(5) 0.2915(4) 0.0406(18) Uani 1 1 d . .
N6 N 0.6743(7) 0.6747(4) 0.1646(4) 0.0340(15) Uani 1 1 d . .
C31 C 0.2744(10) 0.7941(6) 0.3121(4) 0.039(2) Uani 1 1 d . .
C32 C 0.3013(12) 0.8848(6) 0.3156(5) 0.046(2) Uani 1 1 d . .
C33 C 0.1876(13) 0.9423(7) 0.3117(5) 0.052(3) Uani 1 1 d . .
H33 H 0.2026 1.0038 0.3133 0.063 Uiso 1 1 calc R U
C34 C 0.0526(13) 0.9118(8) 0.3057(5) 0.054(3) Uani 1 1 d . .
H34 H -0.0238 0.9519 0.3034 0.065 Uiso 1 1 calc R U
C35 C 0.0315(13) 0.8239(7) 0.3030(5) 0.052(2) Uani 1 1 d . .
H35 H -0.0607 0.8030 0.2990 0.062 Uiso 1 1 calc R U
C36 C 0.1419(12) 0.7634(7) 0.3062(5) 0.048(2) Uani 1 1 d . .
C37 C 0.4482(13) 0.9166(6) 0.3228(5) 0.053(3) Uani 1 1 d . .
H37A H 0.4863 0.8876 0.3687 0.079 Uiso 1 1 calc R U
H37B H 0.4483 0.9816 0.3209 0.079 Uiso 1 1 calc R U
H37C H 0.5055 0.9013 0.2837 0.079 Uiso 1 1 calc R U
C38 C 0.1136(13) 0.6655(7) 0.3016(6) 0.055(3) Uani 1 1 d . .
H38A H 0.1588 0.6503 0.2588 0.083 Uiso 1 1 calc R U
H38B H 0.0131 0.6559 0.2991 0.083 Uiso 1 1 calc R U
H38C H 0.1508 0.6274 0.3442 0.083 Uiso 1 1 calc R U
C39 C 0.3626(13) 0.6863(7) 0.4420(5) 0.051(3) Uani 1 1 d . .
H39A H 0.2961 0.7359 0.4374 0.076 Uiso 1 1 calc R U
H39B H 0.4343 0.6950 0.4766 0.076 Uiso 1 1 calc R U
H39C H 0.3137 0.6299 0.4584 0.076 Uiso 1 1 calc R U
C40 C 0.4298(10) 0.6833(5) 0.3702(4) 0.0357(19) Uani 1 1 d . .
C41 C 0.5438(11) 0.6228(5) 0.3620(5) 0.0380(19) Uani 1 1 d . .
C42 C 0.6120(11) 0.5677(6) 0.4149(5) 0.042(2) Uani 1 1 d . .
H42 H 0.5825 0.5640 0.4632 0.050 Uiso 1 1 calc R U
C43 C 0.7235(12) 0.5174(6) 0.3985(6) 0.051(3) Uani 1 1 d . .
H43 H 0.7660 0.4758 0.4350 0.062 Uiso 1 1 calc R U
C44 C 0.7734(12) 0.5274(6) 0.3293(5) 0.047(2) Uani 1 1 d . .
H44 H 0.8537 0.4955 0.3184 0.056 Uiso 1 1 calc R U
C45 C 0.7050(10) 0.5847(5) 0.2756(5) 0.038(2) Uani 1 1 d . .
C46 C 0.7496(10) 0.6110(5) 0.2026(5) 0.038(2) Uani 1 1 d . .
C47 C 0.8757(11) 0.5704(6) 0.1719(6) 0.047(2) Uani 1 1 d . .
H47A H 0.8481 0.5449 0.1299 0.070 Uiso 1 1 calc R U
H47B H 0.9145 0.5233 0.2080 0.070 Uiso 1 1 calc R U
H47C H 0.9459 0.6168 0.1578 0.070 Uiso 1 1 calc R U
C48 C 0.7138(10) 0.7074(5) 0.0923(5) 0.039(2) Uani 1 1 d . .
C49 C 0.6583(11) 0.6667(6) 0.0371(5) 0.045(2) Uani 1 1 d . .
C50 C 0.6901(13) 0.7047(7) -0.0334(5) 0.052(3) Uani 1 1 d . .
H50 H 0.6567 0.6769 -0.0713 0.063 Uiso 1 1 calc R U
C51 C 0.7695(12) 0.7824(7) -0.0497(5) 0.049(2) Uani 1 1 d . .
H51 H 0.7879 0.8079 -0.0980 0.059 Uiso 1 1 calc R U
C52 C 0.8198(12) 0.8206(7) 0.0042(6) 0.053(3) Uani 1 1 d . .
H52 H 0.8762 0.8724 -0.0070 0.064 Uiso 1 1 calc R U
C53 C 0.7916(11) 0.7864(6) 0.0760(5) 0.040(2) Uani 1 1 d . .
C54 C 0.5696(13) 0.5846(7) 0.0546(6) 0.056(3) Uani 1 1 d . .
H54A H 0.6285 0.5330 0.0722 0.084 Uiso 1 1 calc R U
H54B H 0.5210 0.5742 0.0115 0.084 Uiso 1 1 calc R U
H54C H 0.5013 0.5930 0.0915 0.084 Uiso 1 1 calc R U
C55 C 0.8455(13) 0.8306(7) 0.1348(6) 0.056(3) Uani 1 1 d . .
H55A H 0.9173 0.7930 0.1611 0.085 Uiso 1 1 calc R U
H55B H 0.7691 0.8392 0.1675 0.085 Uiso 1 1 calc R U
H55C H 0.8855 0.8888 0.1146 0.085 Uiso 1 1 calc R U
C56 C 0.2530(12) 0.7763(7) 0.1158(7) 0.058(3) Uani 1 1 d . .
H56A H 0.1911 0.7900 0.1544 0.070 Uiso 1 1 calc R U
H56B H 0.1951 0.7501 0.0816 0.070 Uiso 1 1 calc R U
C57 C 0.3170(10) 0.8642(6) 0.0768(5) 0.041(2) Uani 1 1 d . .
C58 C 0.3977(17) 0.8408(9) 0.0117(6) 0.074(4) Uani 1 1 d . .
H58A H 0.4580 0.8909 -0.0082 0.111 Uiso 1 1 calc R U
H58B H 0.3317 0.8291 -0.0248 0.111 Uiso 1 1 calc R U
H58C H 0.4546 0.7874 0.0268 0.111 Uiso 1 1 calc R U
C59 C 0.201(2) 0.9273(11) 0.0503(10) 0.114(7) Uani 1 1 d . .
H59A H 0.1608 0.9519 0.0905 0.171 Uiso 1 1 calc R U
H59B H 0.1289 0.8950 0.0286 0.171 Uiso 1 1 calc R U
H59C H 0.2373 0.9760 0.0145 0.171 Uiso 1 1 calc R U
C60 C 0.418(2) 0.9040(9) 0.1221(7) 0.097(6) Uani 1 1 d . .
H60A H 0.3665 0.9322 0.1572 0.145 Uiso 1 1 calc R U
H60B H 0.4744 0.9489 0.0918 0.145 Uiso 1 1 calc R U
H60C H 0.4779 0.8569 0.1470 0.145 Uiso 1 1 calc R U

loop_
_atom_site_aniso_label
_atom_site_aniso_U_11
_atom_site_aniso_U_22
_atom_site_aniso_U_33
_atom_site_aniso_U_23
_atom_site_aniso_U_13
_atom_site_aniso_U_12
Fe1 0.0468(8) 0.0184(6) 0.0382(6) 0.0005(5) -0.0044(6) -0.0056(6)
O1 0.062(4) 0.019(3) 0.039(3) 0.005(2) 0.001(3) -0.015(3)
N1 0.051(5) 0.018(3) 0.043(4) -0.003(3) -0.004(3) 0.000(3)
N2 0.057(5) 0.015(3) 0.045(4) -0.003(3) -0.001(4) -0.006(3)
N3 0.050(4) 0.018(3) 0.044(4) 0.000(3) -0.001(3) 0.000(3)
C1 0.041(5) 0.024(4) 0.040(4) -0.006(3) -0.012(4) -0.006(4)
C2 0.048(5) 0.023(4) 0.048(5) -0.008(4) -0.004(4) 0.002(4)
C3 0.057(6) 0.032(5) 0.045(5) -0.006(4) 0.001(4) -0.002(4)
C4 0.057(6) 0.038(5) 0.032(4) 0.001(4) -0.009(4) -0.001(4)
C5 0.056(6) 0.026(4) 0.059(6) -0.003(4) -0.021(5) -0.002(4)
C6 0.051(6) 0.019(4) 0.057(5) -0.012(4) -0.001(4) -0.001(4)
C7 0.065(6) 0.028(4) 0.049(5) -0.009(4) 0.003(5) 0.004(5)
C8 0.045(6) 0.050(6) 0.063(6) -0.018(5) -0.011(5) 0.009(5)
C9 0.060(7) 0.037(5) 0.054(6) -0.005(4) -0.006(5) -0.013(5)
C10 0.049(6) 0.027(4) 0.047(5) -0.011(4) -0.005(4) -0.006(4)
C11 0.043(5) 0.017(4) 0.055(5) -0.004(4) 0.004(4) -0.007(4)
C12 0.054(6) 0.018(4) 0.055(5) -0.005(4) 0.002(4) -0.005(4)
C13 0.059(6) 0.018(4) 0.045(5) 0.003(3) -0.002(4) -0.004(4)
C14 0.050(6) 0.026(4) 0.042(5) -0.004(4) -0.006(4) -0.001(4)
C15 0.048(5) 0.014(3) 0.038(4) 0.000(3) -0.006(4) 0.001(3)
C16 0.042(5) 0.021(4) 0.040(4) -0.001(3) -0.002(4) 0.001(4)
C17 0.052(6) 0.029(5) 0.044(5) 0.004(4) -0.012(4) -0.011(4)
C18 0.048(5) 0.037(5) 0.029(4) 0.015(3) -0.009(4) -0.013(4)
C19 0.052(6) 0.042(5) 0.042(5) 0.013(4) -0.008(4) -0.005(5)
C20 0.046(5) 0.067(7) 0.045(5) 0.006(5) -0.005(5) -0.014(6)
C21 0.053(6) 0.062(6) 0.039(5) 0.000(4) -0.015(5) -0.026(6)
C22 0.090(9) 0.049(6) 0.029(4) 0.001(4) -0.008(5) -0.026(6)
C23 0.065(6) 0.029(4) 0.035(4) 0.006(3) -0.007(4) -0.012(4)
C24 0.044(6) 0.049(6) 0.061(6) -0.002(5) -0.005(5) 0.003(5)
C25 0.075(8) 0.027(5) 0.055(6) -0.004(4) -0.007(5) -0.005(5)
C26 0.062(6) 0.021(4) 0.052(5) 0.001(4) -0.012(5) -0.003(4)
C27 0.051(6) 0.028(4) 0.043(5) -0.002(4) -0.010(4) -0.005(4)
C28 0.069(8) 0.039(5) 0.059(6) -0.010(5) 0.001(6) 0.002(5)
C29 0.055(6) 0.038(5) 0.050(5) -0.005(4) -0.002(5) -0.010(5)
C30 0.081(8) 0.043(6) 0.045(5) 0.004(4) 0.000(5) -0.002(6)
Fe2 0.0479(9) 0.0301(7) 0.0414(7) -0.0019(5) -0.0035(6) 0.0031(6)
O2 0.071(5) 0.042(4) 0.048(4) 0.000(3) -0.014(4) -0.001(4)
N4 0.045(4) 0.019(3) 0.035(3) -0.002(3) 0.008(3) 0.001(3)
N5 0.056(5) 0.023(3) 0.041(4) 0.000(3) -0.008(3) 0.004(3)
N6 0.030(4) 0.023(3) 0.051(4) -0.011(3) 0.003(3) 0.005(3)
C31 0.049(5) 0.032(4) 0.033(4) 0.003(3) 0.004(4) 0.013(4)
C32 0.069(7) 0.029(4) 0.036(4) 0.003(4) -0.001(4) 0.011(5)
C33 0.085(9) 0.035(5) 0.036(5) -0.002(4) -0.004(5) 0.012(5)
C34 0.061(7) 0.060(6) 0.038(5) 0.003(4) -0.002(5) 0.012(6)
C35 0.059(6) 0.053(6) 0.040(5) 0.000(4) 0.003(5) 0.006(5)
C36 0.061(7) 0.047(6) 0.032(4) 0.006(4) 0.000(4) -0.002(5)
C37 0.083(8) 0.024(4) 0.051(5) -0.003(4) -0.005(5) -0.009(5)
C38 0.056(7) 0.044(6) 0.065(6) -0.008(5) 0.002(5) -0.012(5)
C39 0.070(7) 0.037(5) 0.043(5) 0.000(4) 0.002(5) 0.001(5)
C40 0.051(6) 0.024(4) 0.032(4) -0.002(3) -0.005(4) -0.003(4)
C41 0.049(5) 0.020(4) 0.043(4) 0.001(3) 0.003(4) -0.007(4)
C42 0.054(6) 0.024(4) 0.043(5) 0.009(3) -0.005(4) -0.003(4)
C43 0.062(7) 0.024(4) 0.061(6) 0.014(4) -0.013(5) 0.002(4)
C44 0.059(6) 0.027(4) 0.053(5) -0.001(4) -0.011(5) -0.004(4)
C45 0.051(5) 0.013(3) 0.050(5) -0.002(3) -0.008(4) 0.000(4)
C46 0.042(5) 0.024(4) 0.049(5) -0.010(4) -0.009(4) 0.003(4)
C47 0.050(6) 0.034(5) 0.057(6) -0.008(4) 0.002(5) 0.009(4)
C48 0.039(5) 0.024(4) 0.052(5) -0.002(4) -0.005(4) 0.007(4)
C49 0.055(6) 0.029(4) 0.049(5) -0.005(4) 0.004(5) 0.006(4)
C50 0.072(8) 0.038(5) 0.048(5) -0.008(4) 0.003(5) 0.006(5)
C51 0.063(7) 0.040(5) 0.043(5) 0.001(4) 0.006(5) 0.003(5)
C52 0.059(7) 0.033(5) 0.064(6) 0.003(5) 0.001(5) 0.001(5)
C53 0.045(5) 0.026(4) 0.048(5) -0.005(4) 0.005(4) 0.000(4)
C54 0.076(8) 0.042(5) 0.053(6) -0.018(4) -0.001(5) -0.013(5)
C55 0.062(7) 0.044(6) 0.062(6) -0.008(5) 0.007(5) -0.022(5)
C56 0.058(7) 0.030(5) 0.079(7) 0.012(5) -0.011(6) 0.000(5)
C57 0.044(5) 0.028(4) 0.048(5) 0.000(4) 0.003(4) -0.006(4)
C58 0.110(11) 0.056(7) 0.055(6) -0.004(5) -0.008(7) -0.002(7)
C59 0.103(13) 0.068(9) 0.154(16) 0.028(10) 0.026(12) 0.034(10)
C60 0.171(18) 0.055(7) 0.062(7) -0.003(6) -0.016(9) -0.049(10)

loop_
_atom_type_symbol
_atom_type_description
_atom_type_scat_dispersion_real
_atom_type_scat_dispersion_imag
_atom_type_scat_source
C C 0.0181 0.0091 'International Tables Vol C Tables 4.2.6.8 and 6.1.1.4'
H H 0.0000 0.0000 'International Tables Vol C Tables 4.2.6.8 and 6.1.1.4'
N N 0.0311 0.0180 'International Tables Vol C Tables 4.2.6.8 and 6.1.1.4'
O O 0.0492 0.0322 'International Tables Vol C Tables 4.2.6.8 and 6.1.1.4'
Fe Fe -1.1336 3.1974 'International Tables Vol C Tables 4.2.6.8 and 6.1.1.4'

loop_
_geom_angle_atom_site_label_1
_geom_angle_atom_site_label_2
_geom_angle_atom_site_label_3
_geom_angle
O1 Fe1 N2 163.7(3)
O1 Fe1 N1 107.8(3)
N2 Fe1 N1 75.3(3)
O1 Fe1 N3 105.3(3)
N2 Fe1 N3 75.6(3)
N1 Fe1 N3 145.6(3)
C26 O1 Fe1 131.9(5)
C10 N1 C1 120.4(8)
C10 N1 Fe1 115.7(6)
C1 N1 Fe1 122.2(5)
C15 N2 C11 119.2(7)
C15 N2 Fe1 120.2(6)
C11 N2 Fe1 119.8(6)
C16 N3 C18 120.0(7)
C16 N3 Fe1 115.1(6)
C18 N3 Fe1 124.1(5)
C6 C1 C2 120.7(8)
C6 C1 N1 119.5(8)
C2 C1 N1 119.8(8)
C3 C2 C1 119.9(8)
C3 C2 C7 119.2(9)
C1 C2 C7 120.8(8)
C2 C3 C4 119.0(9)
C2 C3 H3 120.5
C4 C3 H3 120.5
C5 C4 C3 121.1(8)
C5 C4 H4 119.4
C3 C4 H4 119.4
C4 C5 C6 120.7(9)
C4 C5 H5 119.6
C6 C5 H5 119.6
C5 C6 C1 118.6(9)
C5 C6 C8 120.7(9)
C1 C6 C8 120.7(9)
C2 C7 H7A 109.5
C2 C7 H7B 109.5
H7A C7 H7B 109.5
C2 C7 H7C 109.5
H7A C7 H7C 109.5
H7B C7 H7C 109.5
C6 C8 H8A 109.5
C6 C8 H8B 109.5
H8A C8 H8B 109.5
C6 C8 H8C 109.5
H8A C8 H8C 109.5
H8B C8 H8C 109.5
C10 C9 H9A 109.5
C10 C9 H9B 109.5
H9A C9 H9B 109.5
C10 C9 H9C 109.5
H9A C9 H9C 109.5
H9B C9 H9C 109.5
N1 C10 C11 115.1(8)
N1 C10 C9 122.6(8)
C11 C10 C9 122.3(8)
N2 C11 C12 120.1(9)
N2 C11 C10 113.1(7)
C12 C11 C10 126.8(9)
C13 C12 C11 119.4(9)
C13 C12 H12 120.3
C11 C12 H12 120.3
C14 C13 C12 120.3(8)
C14 C13 H13 119.9
C12 C13 H13 119.9
C13 C14 C15 119.1(8)
C13 C14 H14 120.5
C15 C14 H14 120.5
N2 C15 C14 121.5(8)
N2 C15 C16 113.5(7)
C14 C15 C16 124.9(8)
N3 C16 C15 113.4(7)
N3 C16 C17 125.1(8)
C15 C16 C17 121.3(7)
C16 C17 H17A 109.5
C16 C17 H17B 109.5
H17A C17 H17B 109.5
C16 C17 H17C 109.5
H17A C17 H17C 109.5
H17B C17 H17C 109.5
C19 C18 C23 122.4(9)
C19 C18 N3 119.3(8)
C23 C18 N3 118.2(9)
C20 C19 C18 118.5(10)
C20 C19 C24 120.8(10)
C18 C19 C24 120.7(9)
C19 C20 C21 119.8(11)
C19 C20 H20 120.1
C21 C20 H20 120.1
C22 C21 C20 120.8(10)
C22 C21 H21 119.6
C20 C21 H21 119.6
C21 C22 C23 121.2(10)
C21 C22 H22 119.4
C23 C22 H22 119.4
C22 C23 C18 117.2(11)
C22 C23 C25 120.9(9)
C18 C23 C25 121.9(9)
C19 C24 H24A 109.5
C19 C24 H24B 109.5
H24A C24 H24B 109.5
C19 C24 H24C 109.5
H24A C24 H24C 109.5
H24B C24 H24C 109.5
C23 C25 H25A 109.5
C23 C25 H25B 109.5
H25A C25 H25B 109.5
C23 C25 H25C 109.5
H25A C25 H25C 109.5
H25B C25 H25C 109.5
O1 C26 C27 114.3(8)
O1 C26 H26A 108.7
C27 C26 H26A 108.7
O1 C26 H26B 108.7
C27 C26 H26B 108.7
H26A C26 H26B 107.6
C29 C27 C28 109.5(8)
C29 C27 C26 110.0(8)
C28 C27 C26 111.0(8)
C29 C27 C30 109.2(8)
C28 C27 C30 109.0(9)
C26 C27 C30 108.2(8)
C27 C28 H28A 109.5
C27 C28 H28B 109.5
H28A C28 H28B 109.5
C27 C28 H28C 109.5
H28A C28 H28C 109.5
H28B C28 H28C 109.5
C27 C29 H29A 109.5
C27 C29 H29B 109.5
H29A C29 H29B 109.5
C27 C29 H29C 109.5
H29A C29 H29C 109.5
H29B C29 H29C 109.5
C27 C30 H30A 109.5
C27 C30 H30B 109.5
H30A C30 H30B 109.5
C27 C30 H30C 109.5
H30A C30 H30C 109.5
H30B C30 H30C 109.5
O2 Fe2 N5 148.8(3)
O2 Fe2 N6 106.7(3)
N5 Fe2 N6 75.8(3)
O2 Fe2 N4 109.6(3)
N5 Fe2 N4 75.6(3)
N6 Fe2 N4 143.5(3)
C56 O2 Fe2 137.1(7)
C40 N4 C31 119.3(7)
C40 N4 Fe2 116.2(6)
C31 N4 Fe2 123.2(5)
C45 N5 C41 120.2(8)
C45 N5 Fe2 119.7(6)
C41 N5 Fe2 119.8(6)
C46 N6 C48 119.1(7)
C46 N6 Fe2 114.6(6)
C48 N6 Fe2 125.5(6)
C36 C31 C32 121.5(9)
C36 C31 N4 120.1(8)
C32 C31 N4 118.3(9)
C33 C32 C31 117.3(10)
C33 C32 C37 122.3(9)
C31 C32 C37 120.4(9)
C34 C33 C32 121.6(10)
C34 C33 H33 119.2
C32 C33 H33 119.2
C35 C34 C33 119.1(11)
C35 C34 H34 120.4
C33 C34 H34 120.4
C34 C35 C36 121.7(12)
C34 C35 H35 119.2
C36 C35 H35 119.2
C31 C36 C35 118.8(10)
C31 C36 C38 121.3(10)
C35 C36 C38 119.9(10)
C32 C37 H37A 109.5
C32 C37 H37B 109.5
H37A C37 H37B 109.5
C32 C37 H37C 109.5
H37A C37 H37C 109.5
H37B C37 H37C 109.5
C36 C38 H38A 109.5
C36 C38 H38B 109.5
H38A C38 H38B 109.5
C36 C38 H38C 109.5
H38A C38 H38C 109.5
H38B C38 H38C 109.5
C40 C39 H39A 109.5
C40 C39 H39B 109.5
H39A C39 H39B 109.5
C40 C39 H39C 109.5
H39A C39 H39C 109.5
H39B C39 H39C 109.5
N4 C40 C41 114.5(8)
N4 C40 C39 123.7(8)
C41 C40 C39 121.9(8)
C42 C41 N5 119.7(9)
C42 C41 C40 127.3(8)
N5 C41 C40 112.9(7)
C41 C42 C43 120.2(9)
C41 C42 H42 119.9
C43 C42 H42 119.9
C42 C43 C44 120.2(9)
C42 C43 H43 119.9
C44 C43 H43 119.9
C43 C44 C45 119.3(10)
C43 C44 H44 120.3
C45 C44 H44 120.3
N5 C45 C44 119.6(9)
N5 C45 C46 113.1(7)
C44 C45 C46 127.2(9)
N6 C46 C45 115.1(8)
N6 C46 C47 122.4(8)
C45 C46 C47 122.5(8)
C46 C47 H47A 109.5
C46 C47 H47B 109.5
H47A C47 H47B 109.5
C46 C47 H47C 109.5
H47A C47 H47C 109.5
H47B C47 H47C 109.5
C53 C48 C49 120.3(8)
C53 C48 N6 119.8(8)
C49 C48 N6 119.3(8)
C50 C49 C48 117.9(9)
C50 C49 C54 121.9(9)
C48 C49 C54 120.3(8)
C51 C50 C49 121.9(10)
C51 C50 H50 119.1
C49 C50 H50 119.1
C52 C51 C50 119.0(9)
C52 C51 H51 120.5
C50 C51 H51 120.5
C51 C52 C53 122.2(10)
C51 C52 H52 118.9
C53 C52 H52 118.9
C52 C53 C48 118.7(9)
C52 C53 C55 121.4(9)
C48 C53 C55 119.9(8)
C49 C54 H54A 109.5
C49 C54 H54B 109.5
H54A C54 H54B 109.5
C49 C54 H54C 109.5
H54A C54 H54C 109.5
H54B C54 H54C 109.5
C53 C55 H55A 109.5
C53 C55 H55B 109.5
H55A C55 H55B 109.5
C53 C55 H55C 109.5
H55A C55 H55C 109.5
H55B C55 H55C 109.5
O2 C56 C57 114.1(9)
O2 C56 H56A 108.7
C57 C56 H56A 108.7
O2 C56 H56B 108.7
C57 C56 H56B 108.7
H56A C56 H56B 107.6
C60 C57 C59 112.4(12)
C60 C57 C56 112.6(9)
C59 C57 C56 108.5(10)
C60 C57 C58 107.8(11)
C59 C57 C58 108.7(11)
C56 C57 C58 106.6(9)
C57 C58 H58A 109.5
C57 C58 H58B 109.5
H58A C58 H58B 109.5
C57 C58 H58C 109.5
H58A C58 H58C 109.5
H58B C58 H58C 109.5
C57 C59 H59A 109.5
C57 C59 H59B 109.5
H59A C59 H59B 109.5
C57 C59 H59C 109.5
H59A C59 H59C 109.5
H59B C59 H59C 109.5
C57 C60 H60A 109.5
C57 C60 H60B 109.5
H60A C60 H60B 109.5
C57 C60 H60C 109.5
H60A C60 H60C 109.5
H60B C60 H60C 109.5

loop_
_geom_bond_atom_site_label_1
_geom_bond_atom_site_label_2
_geom_bond_distance
Fe1 O1 1.842(5)
Fe1 N2 1.991(7)
Fe1 N1 2.143(7)
Fe1 N3 2.147(8)
O1 C26 1.411(11)
N1 C10 1.309(12)
N1 C1 1.428(10)
N2 C15 1.356(11)
N2 C11 1.378(12)
N3 C16 1.326(11)
N3 C18 1.439(12)
C1 C6 1.395(13)
C1 C2 1.398(13)
C2 C3 1.387(13)
C2 C7 1.512(13)
C3 C4 1.397(14)
C3 H3 0.9500
C4 C5 1.366(14)
C4 H4 0.9500
C5 C6 1.394(13)
C5 H5 0.9500
C6 C8 1.529(13)
C7 H7A 0.9800
C7 H7B 0.9800
C7 H7C 0.9800
C8 H8A 0.9800
C8 H8B 0.9800
C8 H8C 0.9800
C9 C10 1.475(14)
C9 H9A 0.9800
C9 H9B 0.9800
C9 H9C 0.9800
C10 C11 1.420(13)
C11 C12 1.415(12)
C12 C13 1.379(13)
C12 H12 0.9500
C13 C14 1.377(13)
C13 H13 0.9500
C14 C15 1.405(12)
C14 H14 0.9500
C15 C16 1.459(12)
C16 C17 1.473(12)
C17 H17A 0.9800
C17 H17B 0.9800
C17 H17C 0.9800
C18 C19 1.394(15)
C18 C23 1.401(13)
C19 C20 1.371(15)
C19 C24 1.487(15)
C20 C21 1.415(16)
C20 H20 0.9500
C21 C22 1.350(18)
C21 H21 0.9500
C22 C23 1.398(15)
C22 H22 0.9500
C23 C25 1.493(16)
C24 H24A 0.9800
C24 H24B 0.9800
C24 H24C 0.9800
C25 H25A 0.9800
C25 H25B 0.9800
C25 H25C 0.9800
C26 C27 1.526(16)
C26 H26A 0.9900
C26 H26B 0.9900
C27 C29 1.505(13)
C27 C28 1.523(13)
C27 C30 1.547(13)
C28 H28A 0.9800
C28 H28B 0.9800
C28 H28C 0.9800
C29 H29A 0.9800
C29 H29B 0.9800
C29 H29C 0.9800
C30 H30A 0.9800
C30 H30B 0.9800
C30 H30C 0.9800
Fe2 O2 1.811(7)
Fe2 N5 1.985(7)
Fe2 N6 2.144(7)
Fe2 N4 2.147(7)
O2 C56 1.393(12)
N4 C40 1.304(11)
N4 C31 1.455(11)
N5 C45 1.369(13)
N5 C41 1.385(12)
N6 C46 1.323(11)
N6 C48 1.428(12)
C31 C36 1.369(15)
C31 C32 1.413(13)
C32 C33 1.393(15)
C32 C37 1.508(17)
C33 C34 1.390(18)
C33 H33 0.9500
C34 C35 1.359(15)
C34 H34 0.9500
C35 C36 1.398(16)
C35 H35 0.9500
C36 C38 1.528(14)
C37 H37A 0.9800
C37 H37B 0.9800
C37 H37C 0.9800
C38 H38A 0.9800
C38 H38B 0.9800
C38 H38C 0.9800
C39 C40 1.511(13)
C39 H39A 0.9800
C39 H39B 0.9800
C39 H39C 0.9800
C40 C41 1.453(13)
C41 C42 1.365(12)
C42 C43 1.378(15)
C42 H42 0.9500
C43 C44 1.379(15)
C43 H43 0.9500
C44 C45 1.393(12)
C44 H44 0.9500
C45 C46 1.437(13)
C46 C47 1.516(13)
C47 H47A 0.9800
C47 H47B 0.9800
C47 H47C 0.9800
C48 C53 1.403(13)
C48 C49 1.409(13)
C49 C50 1.396(13)
C49 C54 1.501(13)
C50 C51 1.394(15)
C50 H50 0.9500
C51 C52 1.349(15)
C51 H51 0.9500
C52 C53 1.399(14)
C52 H52 0.9500
C53 C55 1.491(14)
C54 H54A 0.9800
C54 H54B 0.9800
C54 H54C 0.9800
C55 H55A 0.9800
C55 H55B 0.9800
C55 H55C 0.9800
C56 C57 1.540(12)
C56 H56A 0.9900
C56 H56B 0.9900
C57 C60 1.491(17)
C57 C59 1.504(18)
C57 C58 1.544(16)
C58 H58A 0.9800
C58 H58B 0.9800
C58 H58C 0.9800
C59 H59A 0.9800
C59 H59B 0.9800
C59 H59C 0.9800
C60 H60A 0.9800
C60 H60B 0.9800
C60 H60C 0.9800

loop_
_geom_torsion_atom_site_label_1
_geom_torsion_atom_site_label_2
_geom_torsion_atom_site_label_3
_geom_torsion_atom_site_label_4
_geom_torsion
N2 Fe1 O1 C26 142.1(11)
N1 Fe1 O1 C26 43.5(9)
N3 Fe1 O1 C26 -127.1(9)
C10 N1 C1 C6 -90.2(10)
Fe1 N1 C1 C6 74.4(10)
C10 N1 C1 C2 92.6(11)
Fe1 N1 C1 C2 -102.8(8)
C6 C1 C2 C3 -1.6(14)
N1 C1 C2 C3 175.5(9)
C6 C1 C2 C7 -178.1(9)
N1 C1 C2 C7 -0.9(13)
C1 C2 C3 C4 2.6(14)
C7 C2 C3 C4 179.1(9)
C2 C3 C4 C5 -1.8(15)
C3 C4 C5 C6 0.0(15)
C4 C5 C6 C1 1.1(14)
C4 C5 C6 C8 -177.3(9)
C2 C1 C6 C5 -0.2(14)
N1 C1 C6 C5 -177.4(8)
C2 C1 C6 C8 178.2(9)
N1 C1 C6 C8 1.0(13)
C1 N1 C10 C11 177.4(8)
Fe1 N1 C10 C11 11.9(11)
C1 N1 C10 C9 -4.2(14)
Fe1 N1 C10 C9 -169.7(8)
C15 N2 C11 C12 -6.3(13)
Fe1 N2 C11 C12 -175.9(7)
C15 N2 C11 C10 173.5(8)
Fe1 N2 C11 C10 4.0(11)
N1 C10 C11 N2 -10.4(12)
C9 C10 C11 N2 171.1(9)
N1 C10 C11 C12 169.4(9)
C9 C10 C11 C12 -9.0(16)
N2 C11 C12 C13 2.1(14)
C10 C11 C12 C13 -177.7(10)
C11 C12 C13 C14 0.4(15)
C12 C13 C14 C15 1.2(14)
C11 N2 C15 C14 8.1(13)
Fe1 N2 C15 C14 177.6(7)
C11 N2 C15 C16 -169.7(8)
Fe1 N2 C15 C16 -0.2(10)
C13 C14 C15 N2 -5.6(13)
C13 C14 C15 C16 172.0(9)
C18 N3 C16 C15 173.6(8)
Fe1 N3 C16 C15 -16.3(9)
C18 N3 C16 C17 -2.6(14)
Fe1 N3 C16 C17 167.5(7)
N2 C15 C16 N3 11.2(11)
C14 C15 C16 N3 -166.6(8)
N2 C15 C16 C17 -172.5(8)
C14 C15 C16 C17 9.7(14)
C16 N3 C18 C19 -86.0(11)
Fe1 N3 C18 C19 104.8(8)
C16 N3 C18 C23 96.4(10)
Fe1 N3 C18 C23 -72.7(10)
C23 C18 C19 C20 1.8(13)
N3 C18 C19 C20 -175.6(8)
C23 C18 C19 C24 179.4(8)
N3 C18 C19 C24 1.9(13)
C18 C19 C20 C21 -2.2(14)
C24 C19 C20 C21 -179.7(9)
C19 C20 C21 C22 2.0(14)
C20 C21 C22 C23 -1.4(14)
C21 C22 C23 C18 1.0(13)
C21 C22 C23 C25 -179.5(9)
C19 C18 C23 C22 -1.2(13)
N3 C18 C23 C22 176.3(7)
C19 C18 C23 C25 179.2(9)
N3 C18 C23 C25 -3.3(12)
Fe1 O1 C26 C27 87.5(10)
O1 C26 C27 C29 61.5(9)
O1 C26 C27 C28 -59.8(10)
O1 C26 C27 C30 -179.4(7)
N5 Fe2 O2 C56 145.5(9)
N6 Fe2 O2 C56 -124.5(10)
N4 Fe2 O2 C56 51.0(11)
C40 N4 C31 C36 -84.5(11)
Fe2 N4 C31 C36 82.0(9)
C40 N4 C31 C32 98.7(10)
Fe2 N4 C31 C32 -94.8(9)
C36 C31 C32 C33 -0.9(13)
N4 C31 C32 C33 175.8(7)
C36 C31 C32 C37 179.3(8)
N4 C31 C32 C37 -3.9(12)
C31 C32 C33 C34 0.9(13)
C37 C32 C33 C34 -179.4(9)
C32 C33 C34 C35 -0.4(14)
C33 C34 C35 C36 -0.1(14)
C32 C31 C36 C35 0.5(13)
N4 C31 C36 C35 -176.2(8)
C32 C31 C36 C38 179.4(8)
N4 C31 C36 C38 2.7(13)
C34 C35 C36 C31 0.0(14)
C34 C35 C36 C38 -178.9(9)
C31 N4 C40 C41 176.9(7)
Fe2 N4 C40 C41 9.5(10)
C31 N4 C40 C39 -3.5(13)
Fe2 N4 C40 C39 -170.9(7)
C45 N5 C41 C42 -9.0(12)
Fe2 N5 C41 C42 177.8(7)
C45 N5 C41 C40 169.4(7)
Fe2 N5 C41 C40 -3.8(10)
N4 C40 C41 C42 174.1(9)
C39 C40 C41 C42 -5.5(14)
N4 C40 C41 N5 -4.1(11)
C39 C40 C41 N5 176.3(8)
N5 C41 C42 C43 1.5(13)
C40 C41 C42 C43 -176.6(9)
C41 C42 C43 C44 4.9(15)
C42 C43 C44 C45 -3.8(15)
C41 N5 C45 C44 9.9(12)
Fe2 N5 C45 C44 -176.8(7)
C41 N5 C45 C46 -166.8(8)
Fe2 N5 C45 C46 6.4(10)
C43 C44 C45 N5 -3.6(13)
C43 C44 C45 C46 172.7(9)
C48 N6 C46 C45 177.8(8)
Fe2 N6 C46 C45 -12.2(9)
C48 N6 C46 C47 -0.8(12)
Fe2 N6 C46 C47 169.3(7)
N5 C45 C46 N6 4.4(11)
C44 C45 C46 N6 -172.1(8)
N5 C45 C46 C47 -177.0(8)
C44 C45 C46 C47 6.5(14)
C46 N6 C48 C53 -98.0(10)
Fe2 N6 C48 C53 93.1(10)
C46 N6 C48 C49 90.6(11)
Fe2 N6 C48 C49 -78.3(9)
C53 C48 C49 C50 3.6(14)
N6 C48 C49 C50 174.9(9)
C53 C48 C49 C54 -177.2(10)
N6 C48 C49 C54 -5.8(14)
C48 C49 C50 C51 -2.4(16)
C54 C49 C50 C51 178.3(10)
C49 C50 C51 C52 1.6(17)
C50 C51 C52 C53 -1.9(17)
C51 C52 C53 C48 3.0(16)
C51 C52 C53 C55 -178.7(11)
C49 C48 C53 C52 -3.8(15)
N6 C48 C53 C52 -175.2(9)
C49 C48 C53 C55 177.8(10)
N6 C48 C53 C55 6.5(14)
Fe2 O2 C56 C57 64.1(15)
O2 C56 C57 C60 -52.7(15)
O2 C56 C57 C59 -177.8(12)
O2 C56 C57 C58 65.3(12)
